data_1570372
loop_
_publ_author_name
'Lupa-Myszkowska, Magdalena'
'Oszajca, Marcin'
'Matoga, Dariusz'

_publ_section_title
;
 From non-conductive MOF to proton-conducting metal-HOFs: a new class of
 reversible transformations induced by solvent-free mechanochemistry.
;
_journal_issue 48
_journal_name_full 'Chemical science'
_journal_page_first 14176
_journal_page_last 14181
_journal_paper_doi 10.1039/d3sc04401g
_journal_volume 14
_journal_year 2023
_chemical_formula_sum 'C16 H20 Mn N6 O6 S2'
_chemical_formula_weight 511.43
_space_group_IT_number 14
_space_group_name_Hall '-P 2ybc'
_space_group_name_H-M_alt 'P 1 21/c 1'
_symmetry_cell_setting monoclinic
_symmetry_Int_Tables_number 14
_symmetry_space_group_name_Hall '-P 2ybc'
_symmetry_space_group_name_H-M 'P 1 21/c 1'
_audit_update_record
;
2023-08-15 deposited with the CCDC.	2023-11-27 downloaded from the CCDC.
;
_cell_angle_alpha 90
_cell_angle_beta 98.534(3)
_cell_angle_gamma 90
_cell_formula_units_Z 2
_cell_length_a 10.4862(3)
_cell_length_b 15.4994(3)
_cell_length_c 7.56251(18)
_cell_measurement_temperature 293
_cell_volume 1215.52(5)
_diffrn_ambient_temperature 293
_diffrn_measurement_device_type ' PANalytical X'Pert PRO MPD '
_diffrn_radiation_probe x-ray
_diffrn_radiation_type 'Cu K\a'
_diffrn_radiation_wavelength 1.541866
_exptl_absorpt_coefficient_mu 6.391
_exptl_crystal_density_diffrn 1.3973
_exptl_crystal_F_000 534
_pd_instr_location ' ?'
_pd_meas_2theta_range_inc 0.013
_pd_meas_2theta_range_max 89.986
_pd_meas_2theta_range_min 4.017
_pd_meas_number_of_points 6614
_pd_proc_2theta_range_inc 0.013
_pd_proc_2theta_range_max 89.986
_pd_proc_2theta_range_min 4.017
_pd_proc_ls_background_function 'Manual background combined with 15 Legendre polynoms'
_pd_proc_ls_pref_orient_corr 'March & Dollase'
_pd_proc_ls_profile_function Pseudo-Voigt
_pd_proc_ls_prof_R_factor 0.020929
_pd_proc_ls_prof_wR_expected 0.017295
_pd_proc_ls_prof_wR_factor 0.029150
_refine_diff_density_max 0.36
_refine_diff_density_min -0.83
_refine_ls_goodness_of_fit_all 1.6856
_refine_ls_hydrogen_treatment constr
_refine_ls_number_constraints -9
_refine_ls_number_parameters 73
_refine_ls_number_restraints 17
_refine_ls_R_factor_all 0.1137
_refine_ls_R_factor_gt 0.0771
_refine_ls_shift/su_max 0.0287
_refine_ls_shift/su_mean 0.0035
_refine_ls_weighting_scheme sigma
_refine_ls_wR_factor_all 0.0767
_refine_ls_wR_factor_gt 0.0733
_cod_data_source_file d3sc04401g2.cif
_cod_data_source_block I_CCDC1
_cod_depositor_comments
;
The following automatic conversions were performed:

data item '_diffrn_radiation_probe' value 'X-ray' was changed to
'x-ray' in accordance with the
/home/data/users/saulius/crontab/automatic-downloads/rss-feeds/RSC/lib/dictionaries/cif_core.dic
dictionary named 'cif_core.dic' version 2.4.2 last updated on
2011-04-26.

Automatic conversion script
Id: cif_fix_values 8170 2020-07-09 18:12:32Z antanas 

 Adding full bibliography for 1570371--1570372.cif.
;
_cod_original_cell_volume 1215.53(5)
_cod_original_sg_symbol_Hall '-P 2ycb'
_cod_original_formula_sum 'C16 H20 Mn1 N6 O6 S2'
_cod_database_code 1570372

loop_
_space_group_symop_id
_space_group_symop_operation_xyz
1 x,y,z
2 -x,y+1/2,-z+1/2
3 -x,-y,-z
4 x,-y+1/2,z+1/2

loop_
_atom_site_label
_atom_site_type_symbol
_atom_site_fract_x
_atom_site_fract_y
_atom_site_fract_z
_atom_site_adp_type
_atom_site_U_iso_or_equiv
_atom_site_site_symmetry_multiplicity
_atom_site_occupancy
_atom_site_calc_flag
_atom_site_refinement_flags
_atom_site_disorder_assembly
_atom_site_disorder_group
Mn1 Mn 0 0.5 0.5 Uiso 0.069(4) 2 1 d . . .
N3 N 0.590(2) 0.9153(10) 0.350(2) Uiso 0.106(7) 4 1 d . . .
C8 C 0.6817(16) 0.8478(9) 0.411(4) Uiso 0.106(7) 4 1 d . . .
O3 O 0.0136(13) 0.4923(8) 0.1949(13) Uiso 0.045(5) 4 1.25 d . . .
S1 S 0.434694 0.391183 0.611456 Uiso 0.081(4) 4 1 d . . .
C7 C 0.287138 0.429657 0.566431 Uiso 0.081(4) 4 1 d . . .
N2 N 0.184421 0.456562 0.535099 Uiso 0.081(4) 4 1 d . . .
O1 O 0.3701(8) 0.8963(7) 0.4705(19) Uiso 0.079(3) 4 1 d . . .
C1 C 0.2576(6) 0.8883(4) 0.5051(10) Uiso 0.079(3) 4 1 d . . .
O2 O 0.1920(11) 0.9540(4) 0.526(2) Uiso 0.079(3) 4 1 d . . .
C2 C 0.2014(8) 0.8001(4) 0.521(4) Uiso 0.079(3) 4 1 d . . .
C3 C 0.2779(7) 0.7274(5) 0.513(3) Uiso 0.079(3) 4 1 d . . .
C4 C 0.2235(10) 0.6457(4) 0.514(3) Uiso 0.079(3) 4 1 d . . .
N1 N 0.0969(11) 0.6370(5) 0.524(3) Uiso 0.079(3) 4 1 d . . .
C5 C 0.0224(8) 0.7077(6) 0.529(3) Uiso 0.079(3) 4 1 d . . .
C6 C 0.0856(12) 0.7812(13) 0.536(3) Uiso 0.079(3) 4 1 d . . .
H1c3 H 0.368282 0.733564 0.507533 Uiso 0.0943 4 1 d . . .
H1c4 H 0.27613 0.595442 0.506958 Uiso 0.0943 4 1 d . . .
H1c5 H -0.069142 0.704533 0.52864 Uiso 0.0943 4 1 d . . .
H1c6 H 0.033867 0.830361 0.555494 Uiso 0.0943 4 1 d . . .
H1n3 H 0.561327 0.907959 0.236951 Uiso 0.1272 4 1 d . . .
H2n3 H 0.525876 0.913128 0.41081 Uiso 0.1272 4 1 d . . .
H3n3 H 0.627643 0.965301 0.365535 Uiso 0.1272 4 1 d . . .
H1c8 H 0.640957 0.792549 0.389775 Uiso 0.1272 4 1 d . . .
H2c8 H 0.753841 0.851404 0.346215 Uiso 0.1272 4 1 d . . .
H3c8 H 0.711203 0.854798 0.536199 Uiso 0.1272 4 1 d . . .

loop_
_atom_site_aniso_label
_atom_site_aniso_type_symbol
_atom_site_aniso_U_11
_atom_site_aniso_U_22
_atom_site_aniso_U_33
_atom_site_aniso_U_12
_atom_site_aniso_U_13
_atom_site_aniso_U_23
? ? ? ? ? ? ? ?

loop_
_atom_type_symbol
_atom_type_scat_dispersion_real
_atom_type_scat_dispersion_imag
_atom_type_scat_source
C 0.0181 0.0091 'International Tables Vol C tables 4.2.6.8 and 6.1.1.1'
H 0.0000 0.0000 'International Tables Vol C tables 4.2.6.8 and 6.1.1.1'
Mn -0.5299 2.8052 'International Tables Vol C tables 4.2.6.8 and 6.1.1.1'
N 0.0311 0.0180 'International Tables Vol C tables 4.2.6.8 and 6.1.1.1'
O 0.0492 0.0322 'International Tables Vol C tables 4.2.6.8 and 6.1.1.1'
S 0.3331 0.5567 'International Tables Vol C tables 4.2.6.8 and 6.1.1.1'

loop_
_exptl_crystal_face_index_h
_exptl_crystal_face_index_k
_exptl_crystal_face_index_l
_exptl_crystal_face_perp_dist
? ? ? ?

loop_
_geom_angle_atom_site_label_1
_geom_angle_atom_site_label_2
_geom_angle_atom_site_label_3
_geom_angle_site_symmetry_1
_geom_angle_site_symmetry_2
_geom_angle_site_symmetry_3
_geom_angle
_geom_angle_publ_flag
O3 Mn1 O3 . . 3_566 180 ?
O3 Mn1 N2 . . . 85.15 ?
O3 Mn1 N2 . . 3_566 94.85 ?
O3 Mn1 N1 . . . 91.9(6) ?
O3 Mn1 N1 . . 3_566 88.1(6) ?
O3 Mn1 N2 3_566 . . 94.85 ?
O3 Mn1 N2 3_566 . 3_566 85.15 ?
O3 Mn1 N1 3_566 . . 88.1(6) ?
O3 Mn1 N1 3_566 . 3_566 91.9(6) ?
N2 Mn1 N2 . . 3_566 180 ?
N2 Mn1 N1 . . . 84.06 ?
N2 Mn1 N1 . . 3_566 95.94 ?
N2 Mn1 N1 3_566 . . 95.94 ?
N2 Mn1 N1 3_566 . 3_566 84.06 ?
N1 Mn1 N1 . . 3_566 180 ?
C8 N3 H1n3 . . . 109.47 ?
C8 N3 H2n3 . . . 109.47 ?
C8 N3 H3n3 . . . 109.47 ?
H1n3 N3 H2n3 . . . 109.47 ?
H1n3 N3 H3n3 . . . 109.47 ?
H2n3 N3 H3n3 . . . 109.47 ?
N3 C8 H1c8 . . . 109.47 ?
N3 C8 H2c8 . . . 109.47 ?
N3 C8 H3c8 . . . 109.47 ?
H1c8 C8 H2c8 . . . 109.47 ?
H1c8 C8 H3c8 . . . 109.47 ?
H2c8 C8 H3c8 . . . 109.47 ?
S1 C7 N2 . . . 179.91 ?
Mn1 N2 C7 . . . 175.11 ?
O1 C1 O2 . . . 120.0(9) ?
O1 C1 C2 . . . 120.0(8) ?
O2 C1 C2 . . . 120.0(9) ?
C1 C2 C3 . . . 120.0(9) ?
C1 C2 C6 . . . 127.5(11) ?
C3 C2 C6 . . . 112.4(11) ?
C2 C3 C4 . . . 120.0(8) ?
C2 C3 H1c3 . . . 120 ?
C4 C3 H1c3 . . . 120 ?
C3 C4 N1 . . . 120.0(8) ?
C3 C4 H1c4 . . . 120 ?
N1 C4 H1c4 . . . 120 ?
Mn1 N1 C4 . . . 120.3(6) ?
Mn1 N1 C5 . . . 119.3(8) ?
C4 N1 C5 . . . 120.0(8) ?
N1 C5 C6 . . . 114.4(10) ?
N1 C5 H1c5 . . . 122.8 ?
C6 C5 H1c5 . . . 122.8 ?
C2 C6 C5 . . . 132.8(16) ?
C2 C6 H1c6 . . . 113.58 ?
C5 C6 H1c6 . . . 113.58 ?

loop_
_geom_bond_atom_site_label_1
_geom_bond_atom_site_label_2
_geom_bond_site_symmetry_1
_geom_bond_site_symmetry_2
_geom_bond_distance
_geom_bond_publ_flag
Mn1 O3 . . 2.336(10) ?
Mn1 O3 . 3_566 2.336(10) ?
Mn1 N2 . . 2.0276 ?
Mn1 N2 . 3_566 2.0276 ?
Mn1 N1 . . 2.349(8) ?
Mn1 N1 . 3_566 2.349(8) ?
N3 C8 . . 1.45(2) ?
N3 H1n3 . . 0.87 ?
N3 H2n3 . . 0.87 ?
N3 H3n3 . . 0.87 ?
C8 H1c8 . . 0.96 ?
C8 H2c8 . . 0.96 ?
C8 H3c8 . . 0.96 ?
S1 C7 . . 1.646 ?
C7 N2 . . 1.1465 ?
O1 C1 . . 1.251(12) ?
C1 O2 . . 1.252(11) ?
C1 C2 . . 1.501(10) ?
C2 C3 . . 1.390(11) ?
C2 C6 . . 1.271(18) ?
C3 C4 . . 1.388(11) ?
C3 H1c3 . . 0.96 ?
C4 N1 . . 1.348(16) ?
C4 H1c4 . . 0.96 ?
N1 C5 . . 1.351(13) ?
C5 C6 . . 1.32(2) ?
C5 H1c5 . . 0.96 ?
C6 H1c6 . . 0.96 ?

loop_
_geom_hbond_atom_site_label_D
_geom_hbond_atom_site_label_H
_geom_hbond_atom_site_label_A
_geom_hbond_site_symmetry_D
_geom_hbond_site_symmetry_H
_geom_hbond_site_symmetry_A
_geom_hbond_distance_DH
_geom_hbond_distance_HA
_geom_hbond_distance_DA
_geom_hbond_angle_DHA
_geom_hbond_publ_flag
C4 H1c4 N2 . . . 0.96 2.38 2.9676 119.07 ?
N3 H2n3 O1 . . . 0.87 1.78 2.62(2) 162.08 ?
N3 H3n3 O1 . . 3_676 0.87 2.48 3.222(19) 144.12 ?
N3 H3n3 O2 . . 3_676 0.87 2.31 3.09(2) 149.40 ?

loop_
_geom_torsion_atom_site_label_1
_geom_torsion_atom_site_label_2
_geom_torsion_atom_site_label_3
_geom_torsion_atom_site_label_4
_geom_torsion_site_symmetry_1
_geom_torsion_site_symmetry_2
_geom_torsion_site_symmetry_3
_geom_torsion_site_symmetry_4
_geom_torsion
_geom_torsion_publ_flag
? ? ? ? ? ? ? ? ? ?

loop_
_restr_angle_atom_site_label_1
_restr_angle_site_symmetry_1
_restr_angle_atom_site_label_2
_restr_angle_site_symmetry_2
_restr_angle_atom_site_label_3
_restr_angle_site_symmetry_3
_restr_angle_target
_restr_angle_target_weight_param
C1 . C2 . C3 . 120 0.01
C2 . C3 . C4 . 120 0.01
C3 . C4 . N1 . 120 0.01
C4 . N1 . C5 . 120 0.01
O1 . C1 . O2 . 120 0.01
C2 . C1 . O1 . 120 0.01
S1 . C7 . N2 . 180 0.01

loop_
_restr_distance_atom_site_label_1
_restr_distance_site_symmetry_1
_restr_distance_atom_site_label_2
_restr_distance_site_symmetry_2
_restr_distance_target
_restr_distance_target_weight_param
N1 . C4 . 1.35 0.001
N1 . C5 . 1.35 0.001
C4 . C3 . 1.39 0.001
C3 . C2 . 1.39 0.001
C2 . C1 . 1.5 0.001
C1 . O1 . 1.25 0.001
C1 . O2 . 1.25 0.001
S1 . C7 . 1.65 0.001
C7 . N2 . 1.15 0.001
N3 . C8 . 1.45 0.001

loop_
_restr_equal_angle_atom_site_label_1
_restr_equal_angle_site_symmetry_1
_restr_equal_angle_atom_site_label_2
_restr_equal_angle_site_symmetry_2
_restr_equal_angle_atom_site_label_3
_restr_equal_angle_site_symmetry_3
_restr_equal_angle_class_class_id
_restr_equal_angle_class_target_weight_param
? ? ? ? ? ? ? ?

loop_
_restr_equal_distance_atom_site_label_1
_restr_equal_distance_site_symmetry_1
_restr_equal_distance_atom_site_label_2
_restr_equal_distance_site_symmetry_2
_restr_equal_distance_class_class_id
_restr_equal_distance_class_target_weight_param
? ? ? ? ? ?

loop_
_restr_equal_torsion_atom_site_label_1
_restr_equal_torsion_site_symmetry_1
_restr_equal_torsion_atom_site_label_2
_restr_equal_torsion_site_symmetry_2
_restr_equal_torsion_atom_site_label_3
_restr_equal_torsion_site_symmetry_3
_restr_equal_torsion_atom_site_label_4
_restr_equal_torsion_site_symmetry_4
_restr_equal_torsion_class_class_id
_restr_equal_torsion_class_target_weight_param
? ? ? ? ? ? ? ? ? ?

loop_
_restr_torsion_atom_site_label_1
_restr_torsion_site_symmetry_1
_restr_torsion_atom_site_label_2
_restr_torsion_site_symmetry_2
_restr_torsion_atom_site_label_3
_restr_torsion_site_symmetry_3
_restr_torsion_atom_site_label_4
_restr_torsion_site_symmetry_4
_restr_torsion_angle_target
_restr_torsion_weight_param
? ? ? ? ? ? ? ? ? ?

loop_
_jana_atom_site_adp_c_label
_jana_atom_site_adp_c_type_symbol
_jana_atom_site_adp_c_111
_jana_atom_site_adp_c_112
_jana_atom_site_adp_c_113
_jana_atom_site_adp_c_122
_jana_atom_site_adp_c_123
_jana_atom_site_adp_c_133
_jana_atom_site_adp_c_222
_jana_atom_site_adp_c_223
_jana_atom_site_adp_c_233
_jana_atom_site_adp_c_333
? ? ? ? ? ? ? ? ? ? ? ?

loop_
_jana_atom_site_adp_d_label
_jana_atom_site_adp_d_type_symbol
_jana_atom_site_adp_d_1111
_jana_atom_site_adp_d_1112
_jana_atom_site_adp_d_1113
_jana_atom_site_adp_d_1122
_jana_atom_site_adp_d_1123
_jana_atom_site_adp_d_1133
_jana_atom_site_adp_d_1222
_jana_atom_site_adp_d_1223
_jana_atom_site_adp_d_1233
_jana_atom_site_adp_d_1333
_jana_atom_site_adp_d_2222
_jana_atom_site_adp_d_2223
_jana_atom_site_adp_d_2233
_jana_atom_site_adp_d_2333
_jana_atom_site_adp_d_3333
? ? ? ? ? ? ? ? ? ? ? ? ? ? ? ? ?

loop_
_jana_atom_site_adp_e_label
_jana_atom_site_adp_e_type_symbol
_jana_atom_site_adp_e_11111
_jana_atom_site_adp_e_11112
_jana_atom_site_adp_e_11113
_jana_atom_site_adp_e_11122
_jana_atom_site_adp_e_11123
_jana_atom_site_adp_e_11133
_jana_atom_site_adp_e_11222
_jana_atom_site_adp_e_11223
_jana_atom_site_adp_e_11233
_jana_atom_site_adp_e_11333
_jana_atom_site_adp_e_12222
_jana_atom_site_adp_e_12223
_jana_atom_site_adp_e_12233
_jana_atom_site_adp_e_12333
_jana_atom_site_adp_e_13333
_jana_atom_site_adp_e_22222
_jana_atom_site_adp_e_22223
_jana_atom_site_adp_e_22233
_jana_atom_site_adp_e_22333
_jana_atom_site_adp_e_23333
_jana_atom_site_adp_e_33333
? ? ? ? ? ? ? ? ? ? ? ? ? ? ? ? ? ? ? ? ? ? ?

loop_
_jana_atom_site_adp_f_label
_jana_atom_site_adp_f_type_symbol
_jana_atom_site_adp_f_111111
_jana_atom_site_adp_f_111112
_jana_atom_site_adp_f_111113
_jana_atom_site_adp_f_111122
_jana_atom_site_adp_f_111123
_jana_atom_site_adp_f_111133
_jana_atom_site_adp_f_111222
_jana_atom_site_adp_f_111223
_jana_atom_site_adp_f_111233
_jana_atom_site_adp_f_111333
_jana_atom_site_adp_f_112222
_jana_atom_site_adp_f_112223
_jana_atom_site_adp_f_112233
_jana_atom_site_adp_f_112333
_jana_atom_site_adp_f_113333
_jana_atom_site_adp_f_122222
_jana_atom_site_adp_f_122223
_jana_atom_site_adp_f_122233
_jana_atom_site_adp_f_122333
_jana_atom_site_adp_f_123333
_jana_atom_site_adp_f_133333
_jana_atom_site_adp_f_222222
_jana_atom_site_adp_f_222223
_jana_atom_site_adp_f_222233
_jana_atom_site_adp_f_222333
_jana_atom_site_adp_f_223333
_jana_atom_site_adp_f_233333
_jana_atom_site_adp_f_333333
? ? ? ? ? ? ? ? ? ? ? ? ? ? ? ? ? ? ? ? ? ? ? ? ? ? ? ? ? ?
